data_2212723
loop_
_publ_author_name
'Ivashkevich, Ludmila S.'
'Selevich, Kirill A.'
'Lesnikovich, Anatoly I.'
'Selevich, Anatoly F.'

_publ_section_title
;
X-ray powder diffraction study of LiCrP~2~O~7~
;
_journal_coeditor_code WM2094
_journal_issue 3
_journal_name_full 'Acta Crystallographica, Section E'
_journal_page_first m70
_journal_page_last m72
_journal_paper_doi 10.1107/S1600536807005752
_journal_volume 63
_journal_year 2007
_chemical_formula_iupac 'Li Cr P2 O7'
_chemical_formula_moiety 'Cr O7 P2 , Li'
_chemical_formula_structural 'Li Cr P2 O7'
_chemical_formula_sum 'Cr Li O7 P2'
_chemical_formula_weight 232.88
_chemical_name_systematic
;
Lithium chromium(III) diphosphate(V)
;
_space_group_IT_number 4
_symmetry_cell_setting monoclinic
_symmetry_space_group_name_Hall 'P 2yb'
_symmetry_space_group_name_H-M 'P 1 21 1'
_cell_angle_alpha 90.0
_cell_angle_beta 109.003(4)
_cell_angle_gamma 90.0
_cell_formula_units_Z 2
_cell_length_a 6.9019(10)
_cell_length_b 7.9919(11)
_cell_length_c 4.7807(7)
_cell_measurement_reflns_used 307
_cell_measurement_temperature 295(2)
_cell_measurement_theta_max 50.0
_cell_measurement_theta_min 6.0
_cell_volume 249.32(6)
_computing_cell_refinement 'FULLPROF (Rodr\'iguez-Carvajal, 2001)'
_computing_data_collection 'local program'
_computing_data_reduction 'local program'
_computing_molecular_graphics 'ORTEP-3 for Windows (Farrugia, 1997)'
_computing_publication_material 'FULLPROF and PLATON (Spek, 2003)'
_computing_structure_refinement FULLPROF
_computing_structure_solution
;
coordinates taken from an isotypic compound (Ivashkevich <i>et al.</i>,
2006)
;
_diffrn_ambient_temperature 295(2)
_diffrn_measurement_device_type 'Carl Zeiss HZG-4A'
_diffrn_measurement_method \q/2\q
_diffrn_radiation_type CuK\a
_diffrn_radiation_wavelength 1.54180
_diffrn_reflns_limit_h_max 6
_diffrn_reflns_limit_h_min -6
_diffrn_reflns_limit_k_max 7
_diffrn_reflns_limit_k_min 0
_diffrn_reflns_limit_l_max 4
_diffrn_reflns_limit_l_min 0
_diffrn_reflns_number 307
_exptl_absorpt_coefficient_mu 25.022
_exptl_absorpt_correction_type none
_exptl_crystal_density_diffrn 3.102
_exptl_crystal_density_method 'Not measured'
_refine_ls_goodness_of_fit_all 0.35
_refine_ls_matrix_type fullcycle
_refine_ls_number_constraints 0
_refine_ls_number_parameters 51
_refine_ls_number_restraints 12
_refine_ls_shift/su_max 0.02
_refine_ls_structure_factor_coef Inet
_refine_ls_weighting_details 'w = 1/\s(Y~obs~)'
_refine_ls_weighting_scheme sigma
_cod_data_source_file wm2094.cif
_cod_original_sg_symbol_H-M 'P 21'
_cod_database_code 2212723

loop_
_symmetry_equiv_pos_as_xyz
x,y,z
-x,y+1/2,-z

loop_
_atom_site_type_symbol
_atom_site_label
_atom_site_fract_x
_atom_site_fract_y
_atom_site_fract_z
_atom_site_U_iso_or_equiv
_atom_site_adp_type
_atom_site_occupancy
CR Cr 0.2277(13) 0.25000 0.216(2) 0.0050 Uiso 1.00000
P P1 0.4190(4) 0.4669(3) 0.7984(5) 0.0050 Uiso 1.00000
P P2 0.0196(4) 0.5654(3) 0.4005(5) 0.0050 Uiso 1.00000
O O1 0.422(4) 0.3125(19) 0.611(4) 0.0095 Uiso 1.00000
O O2 0.6216(9) 0.5652(9) 0.869(5) 0.0095 Uiso 1.00000
O O3 0.351(4) 0.427(3) 1.065(3) 0.0095 Uiso 1.00000
O O4 0.006(3) 0.3996(9) 0.254(2) 0.0095 Uiso 1.00000
O O6 -0.0177(16) 0.711(2) 0.192(4) 0.0095 Uiso 1.00000
O O5 -0.116(3) 0.5673(11) 0.602(4) 0.0095 Uiso 1.00000
O O7 0.2562(9) 0.5994(9) 0.589(4) 0.0095 Uiso 1.00000
LI Li 0.8226(9) 0.3780(6) 0.8219(11) 0.0250 Uiso 1.00000

loop_
_atom_type_symbol
_atom_type_description
_atom_type_scat_dispersion_real
_atom_type_scat_dispersion_imag
_atom_type_scat_source
P P 0.1023 0.0942 'International Tables Vol C Tables 4.2.6.8 and 6.1.1.4'
O O 0.0106 0.0060 'International Tables Vol C Tables 4.2.6.8 and 6.1.1.4'
Li Li -0.0003 0.0001 'International Tables Vol C Tables 4.2.6.8 and 6.1.1.4'
Cr Cr 0.3209 0.6236 'International Tables Vol C Tables 4.2.6.8 and 6.1.1.4'

loop_
_geom_angle_atom_site_label_1
_geom_angle_atom_site_label_2
_geom_angle_atom_site_label_3
_geom_angle_site_symmetry_1
_geom_angle_site_symmetry_3
_geom_angle
_geom_angle_publ_flag
O1 Cr O4 . . 93.6(8) no
O1 Cr O3 . 1_554 85.8(8) no
O1 Cr O6 . 2_545 174.0(7) no
O1 Cr O5 . 2_546 90.4(9) no
O1 Cr O2 . 2_646 98.6(10) no
O3 Cr O4 1_554 . 92.3(9) no
O4 Cr O6 . 2_545 81.5(6) no
O4 Cr O5 . 2_546 89.0(7) no
O2 Cr O4 2_646 . 164.1(7) no
O3 Cr O6 1_554 2_545 91.0(7) no
O3 Cr O5 1_554 2_546 176.1(10) no
O2 Cr O3 2_646 1_554 98.7(9) no
O5 Cr O6 2_546 2_545 92.9(8) no
O2 Cr O6 2_646 2_545 86.9(8) no
O2 Cr O5 2_646 2_546 80.9(6) no
O1 P1 O2 . . 110.8(12) yes
O1 P1 O3 . . 112.8(12) yes
O1 P1 O7 . . 107.6(9) yes
O2 P1 O3 . . 115.2(12) yes
O2 P1 O7 . . 101.4(6) yes
O3 P1 O7 . . 108.1(11) yes
O4 P2 O5 . . 110.1(8) yes
O4 P2 O6 . . 114.1(8) yes
O4 P2 O7 . . 108.1(8) yes
O5 P2 O6 . . 113.5(7) yes
O5 P2 O7 . . 111.0(9) yes
O6 P2 O7 . . 99.5(7) yes
P1 O7 P2 . . 127.2(5) no
O2 Li O4 . 1_656 92.6(8) yes
O2 Li O5 . 1_655 76.9(12) yes
O2 Li O6 . 2_646 175.8(12) yes
O4 Li O5 1_656 1_655 107.7(11) yes
O4 Li O6 1_656 2_646 83.3(10) yes
O5 Li O6 1_655 2_646 104.0(8) yes
Cr O1 P1 . . 128.7(14) no
Cr O2 P1 2_656 . 149.2(12) no
Cr O3 P1 1_556 . 140.0(13) no
Cr O4 P2 . . 130.1(12) no
Cr O5 P2 2_556 . 133.0(7) no
Cr O6 P2 2_555 . 132.0(10) no

loop_
_geom_bond_atom_site_label_1
_geom_bond_atom_site_label_2
_geom_bond_site_symmetry_2
_geom_bond_distance
_geom_bond_publ_flag
Cr O1 . 1.99(2) yes
Cr O4 . 1.996(19) yes
Cr O3 1_554 1.91(3) yes
Cr O6 2_545 2.040(19) yes
Cr O5 2_546 1.980(16) yes
Cr O2 2_646 1.924(11) yes
P1 O1 . 1.529(17) yes
P1 O2 . 1.542(11) yes
P1 O3 . 1.53(2) yes
P1 O7 . 1.629(12) yes
P2 O4 . 1.487(8) yes
P2 O5 . 1.55(2) yes
P2 O6 . 1.499(17) yes
P2 O7 . 1.611(12) yes
Li O2 . 2.102(12) yes
Li O4 1_656 2.049(11) yes
Li O6 2_646 1.912(16) yes
Li O5 1_655 1.966(17) yes

loop_
_geom_torsion_atom_site_label_1
_geom_torsion_atom_site_label_2
_geom_torsion_atom_site_label_3
_geom_torsion_atom_site_label_4
_geom_torsion_site_symmetry_1
_geom_torsion_site_symmetry_3
_geom_torsion_site_symmetry_4
_geom_torsion
_geom_torsion_publ_flag
O4 Cr O1 P1 . . . -19.8(18) no
O3 Cr O1 P1 1_554 . . 72.2(18) no
O5 Cr O1 P1 2_546 . . -108.8(17) no
O2 Cr O1 P1 2_646 . . 170.3(16) no
O1 Cr O4 P2 . . . 34.4(10) no
O3 Cr O4 P2 1_554 . . -51.6(10) no
O6 Cr O4 P2 2_545 . . -142.2(9) no
O5 Cr O4 P2 2_546 . . 124.7(9) no
O1 Cr O3 P1 . 1_554 1_554 141(2) no
O4 Cr O3 P1 . 1_554 1_554 -126(2) no
O4 Cr O6 P2 . 2_545 2_545 -152.9(12) no
O1 Cr O5 P2 . 2_546 2_546 71.2(17) no
O4 Cr O5 P2 . 2_546 2_546 -22.4(16) no
O1 Cr O2 P1 . 2_646 2_646 -15(2) no
O2 P1 O1 Cr . . . -122.9(17) no
O3 P1 O1 Cr . . . 106.3(17) no
O7 P1 O1 Cr . . . -12.8(19) no
O1 P1 O2 Cr . . 2_656 99.6(19) no
O3 P1 O2 Cr . . 2_656 -131(2) no
O7 P1 O2 Cr . . 2_656 -15(2) no
O1 P1 O3 Cr . . 1_556 -12(3) no
O2 P1 O3 Cr . . 1_556 -141(2) no
O7 P1 O3 Cr . . 1_556 106(2) no
O1 P1 O7 P2 . . . 54.3(16) no
O2 P1 O7 P2 . . . 170.7(12) no
O3 P1 O7 P2 . . . -67.7(15) no
O5 P2 O4 Cr . . . -131.8(11) no
O6 P2 O4 Cr . . . 99.3(9) no
O7 P2 O4 Cr . . . -10.3(11) no
O4 P2 O5 Cr . . 2_556 -162.7(14) no
O6 P2 O5 Cr . . 2_556 -33.4(19) no
O7 P2 O5 Cr . . 2_556 77.6(16) no
O4 P2 O6 Cr . . 2_555 42.1(15) no
O5 P2 O6 Cr . . 2_555 -85.1(14) no
O7 P2 O6 Cr . . 2_555 156.9(11) no
O4 P2 O7 P1 . . . -43.1(13) no
O5 P2 O7 P1 . . . 77.8(11) no
O6 P2 O7 P1 . . . -162.4(12) no
